data_4070836
loop_
_publ_author_name
'Takao, Toshiro'
'Moriya, Makoto'
'Suzuki, Hiroharu'

_publ_section_title
;
 Insertion of Acetylene and Nitriles into a Ru--C Bond of a
 Dicationic Triruthenium Complex Having a \m~3~-\h^3^-C~3~ Ring: Formation of
 Six-Membered Ruthenacycles on a Triruthenium Core
;
_journal_issue 6
_journal_name_full Organometallics
_journal_page_first 1044
_journal_page_last 1054
_journal_paper_doi 10.1021/om701066b
_journal_volume 27
_journal_year 2008
_chemical_formula_sum 'C37 H53 F6 P Ru3'
_chemical_formula_weight 945.97
_chemical_name_systematic
;
 ?
;
_space_group_IT_number 61
_symmetry_cell_setting orthorhombic
_symmetry_space_group_name_Hall '-P 2ac 2ab'
_symmetry_space_group_name_H-M 'P b c a'
_atom_sites_solution_hydrogens geom
_atom_sites_solution_primary direct
_atom_sites_solution_secondary difmap
_audit_creation_method SHELXL-97
_cell_angle_alpha 90.00
_cell_angle_beta 90.00
_cell_angle_gamma 90.00
_cell_formula_units_Z 8
_cell_length_a 17.9482(5)
_cell_length_b 19.5298(4)
_cell_length_c 20.9501(4)
_cell_measurement_reflns_used 117195
_cell_measurement_temperature 253(2)
_cell_measurement_theta_max 32.32
_cell_measurement_theta_min 1.82
_cell_volume 7343.5(3)
_computing_cell_refinement 'PROCESS-AUTO (T.Higashi, 1998)'
_computing_data_collection 'PROCESS-AUTO (T.Higashi, 1998)'
_computing_data_reduction 'PROCESS-AUTO (T.Higashi, 1998)'
_computing_molecular_graphics 'ORTEX (P.McArdle, 1995)'
_computing_publication_material SHELXL-97
_computing_structure_refinement 'SHELXL-97 (Sheldrick, 1997)'
_computing_structure_solution 'SHELXS-97 (Sheldrick, 1990)'
_diffrn_ambient_temperature 253(2)
_diffrn_detector_area_resol_mean 100
_diffrn_measured_fraction_theta_full 0.819
_diffrn_measured_fraction_theta_max 0.819
_diffrn_measurement_device_type 'Rigaku R-AXIS RAPID Imaging Plate'
_diffrn_measurement_method 'oscillation photograph'
_diffrn_radiation_monochromator graphite
_diffrn_radiation_source 'Rigaku Rotating Anode ultraX18'
_diffrn_radiation_type MoK\a
_diffrn_radiation_wavelength 0.71069
_diffrn_reflns_av_R_equivalents 0.0506
_diffrn_reflns_av_sigmaI/netI 0.0620
_diffrn_reflns_limit_h_max 25
_diffrn_reflns_limit_h_min 0
_diffrn_reflns_limit_k_max 29
_diffrn_reflns_limit_k_min 0
_diffrn_reflns_limit_l_max 0
_diffrn_reflns_limit_l_min -27
_diffrn_reflns_number 77167
_diffrn_reflns_theta_full 32.32
_diffrn_reflns_theta_max 32.32
_diffrn_reflns_theta_min 1.82
_exptl_absorpt_coefficient_mu 1.318
_exptl_absorpt_correction_T_max 1.1208
_exptl_absorpt_correction_T_min 0.8818
_exptl_absorpt_correction_type empirical
_exptl_absorpt_process_details 'ABSCOR (T.Higashi, 2001)'
_exptl_crystal_colour red
_exptl_crystal_density_diffrn 1.711
_exptl_crystal_density_meas ?
_exptl_crystal_density_method 'not measured'
_exptl_crystal_description platelet
_exptl_crystal_F_000 3808
_exptl_crystal_size_max 0.300
_exptl_crystal_size_mid 0.300
_exptl_crystal_size_min 0.100
_refine_diff_density_max 0.959
_refine_diff_density_min -0.748
_refine_diff_density_rms 0.090
_refine_ls_extinction_coef 0.00161(7)
_refine_ls_extinction_expression Fc^*^=kFc[1+0.001xFc^2^\l^3^/sin(2\q)]^-1/4^
_refine_ls_extinction_method SHELXL
_refine_ls_goodness_of_fit_ref 0.892
_refine_ls_hydrogen_treatment mixed
_refine_ls_matrix_type full
_refine_ls_number_parameters 461
_refine_ls_number_reflns 10723
_refine_ls_number_restraints 0
_refine_ls_restrained_S_all 0.892
_refine_ls_R_factor_all 0.0652
_refine_ls_R_factor_gt 0.0369
_refine_ls_shift/su_max 0.034
_refine_ls_shift/su_mean 0.002
_refine_ls_structure_factor_coef Fsqd
_refine_ls_weighting_details 'calc w=1/[\s^2^(Fo^2^)+(0.0428P)^2^+0.0000P] where P=(Fo^2^+2Fc^2^)/3'
_refine_ls_weighting_scheme calc
_refine_ls_wR_factor_gt 0.0815
_refine_ls_wR_factor_ref 0.0875
_reflns_number_gt 6937
_reflns_number_total 11638
_reflns_threshold_expression >2sigma(I)
_cod_data_source_file om701066b-file003.cif
_cod_data_source_block 9
_cod_depositor_comments
;
The following automatic conversions were performed:
'_atom_site_symetry_multiplicity' tag replaced with
'_atom_site_symmetry_multiplicity'.

Automatic conversion script
Id: cif_correct_tags 1440 2010-10-19 06:21:57Z saulius 

The following automatic conversions were performed:

'_symmetry_cell_setting' value 'Orthorhombic' changed to
'orthorhombic' according to
/home/saulius/struct/CIF-dictionaries/cif_core.dic dictionary named
'cif_core.dic' version 2.4.1 from 2010-06-29.

Automatic conversion script
Id: cif_fix_values 1715 2011-07-08 13:25:40Z adriana 

The following automatic conversions were performed:

'_exptl_crystal_density_meas' value 'not measured' was changed to '?'
- the value is perceived as not measured.

Automatic conversion script
Id: cif_fix_values 3008 2015-01-20 13:52:24Z robertas 
;
_cod_original_sg_symbol_H-M Pbca
_cod_database_code 4070836

loop_
_symmetry_equiv_pos_as_xyz
'x, y, z'
'-x+1/2, -y, z+1/2'
'-x, y+1/2, -z+1/2'
'x+1/2, -y+1/2, -z'
'-x, -y, -z'
'x-1/2, y, -z-1/2'
'x, -y-1/2, z-1/2'
'-x-1/2, y-1/2, z'

loop_
_atom_site_label
_atom_site_type_symbol
_atom_site_fract_x
_atom_site_fract_y
_atom_site_fract_z
_atom_site_U_iso_or_equiv
_atom_site_adp_type
_atom_site_occupancy
_atom_site_symmetry_multiplicity
_atom_site_calc_flag
_atom_site_refinement_flags
Ru1 Ru 0.611679(15) 0.067331(11) 0.175325(12) 0.03262(7) Uani 1 1 d .
Ru2 Ru 0.577213(15) 0.058748(12) 0.311083(12) 0.03580(7) Uani 1 1 d .
Ru3 Ru 0.605327(15) 0.180824(11) 0.242869(12) 0.03488(7) Uani 1 1 d .
C1 C 0.53334(19) 0.10885(15) 0.23449(16) 0.0357(7) Uani 1 1 d .
H1 H 0.485(2) 0.1126(18) 0.2274(15) 0.045(10) Uiso 1 1 d .
C2 C 0.6658(2) 0.02153(18) 0.25162(18) 0.0459(8) Uani 1 1 d .
H2 H 0.676(3) -0.023(3) 0.246(2) 0.083(15) Uiso 1 1 d .
C3 C 0.6986(2) 0.0518(2) 0.30764(18) 0.0528(9) Uani 1 1 d .
C4 C 0.6996(2) 0.1208(2) 0.3094(2) 0.0556(10) Uani 1 1 d .
H4 H 0.703(2) 0.138(2) 0.358(2) 0.070(12) Uiso 1 1 d .
C5 C 0.7203(2) 0.15413(18) 0.2490(2) 0.0535(9) Uani 1 1 d .
H5 H 0.767(2) 0.1926(19) 0.2531(16) 0.055(11) Uiso 1 1 d .
C6 C 0.69173(19) 0.13592(17) 0.18578(19) 0.0436(8) Uani 1 1 d .
H6 H 0.7065(18) 0.1548(17) 0.1491(16) 0.039(9) Uiso 1 1 d .
C7 C 0.7487(3) 0.0175(3) 0.3576(2) 0.0938(17) Uani 1 1 d .
H7A H 0.7335 -0.0292 0.3632 0.141 Uiso 1 1 calc R
H7B H 0.7445 0.0415 0.3974 0.141 Uiso 1 1 calc R
H7C H 0.7995 0.0188 0.3433 0.141 Uiso 1 1 calc R
C31 C 0.6351(3) 0.28307(19) 0.2362(4) 0.099(2) Uani 1 1 d .
C32 C 0.5864(4) 0.2682(2) 0.1832(2) 0.0764(16) Uani 1 1 d .
C33 C 0.5192(3) 0.2501(2) 0.2099(3) 0.0775(15) Uani 1 1 d .
C34 C 0.5219(3) 0.25335(19) 0.2782(3) 0.0781(16) Uani 1 1 d .
C35 C 0.5934(4) 0.2723(2) 0.2977(2) 0.089(2) Uani 1 1 d .
C36 C 0.7117(4) 0.3109(3) 0.2303(7) 0.307(10) Uani 1 1 d .
H36A H 0.7400 0.2988 0.2675 0.460 Uiso 1 1 calc R
H36B H 0.7095 0.3598 0.2265 0.460 Uiso 1 1 calc R
H36C H 0.7351 0.2920 0.1930 0.460 Uiso 1 1 calc R
C37 C 0.6011(8) 0.2784(4) 0.1073(4) 0.253(7) Uani 1 1 d .
H37A H 0.6536 0.2749 0.0987 0.379 Uiso 1 1 calc R
H37B H 0.5836 0.3227 0.0943 0.379 Uiso 1 1 calc R
H37C H 0.5750 0.2436 0.0839 0.379 Uiso 1 1 calc R
C38 C 0.4485(4) 0.2379(3) 0.1719(6) 0.217(6) Uani 1 1 d .
H38A H 0.4077 0.2612 0.1921 0.326 Uiso 1 1 calc R
H38B H 0.4382 0.1897 0.1701 0.326 Uiso 1 1 calc R
H38C H 0.4548 0.2553 0.1293 0.326 Uiso 1 1 calc R
C39 C 0.4556(5) 0.2457(3) 0.3237(6) 0.250(7) Uani 1 1 d .
H39A H 0.4159 0.2752 0.3101 0.375 Uiso 1 1 calc R
H39B H 0.4706 0.2581 0.3661 0.375 Uiso 1 1 calc R
H39C H 0.4388 0.1991 0.3234 0.375 Uiso 1 1 calc R
C40 C 0.6166(8) 0.2855(3) 0.3703(4) 0.306(9) Uani 1 1 d .
H40A H 0.6699 0.2876 0.3735 0.460 Uiso 1 1 calc R
H40B H 0.5983 0.2488 0.3965 0.460 Uiso 1 1 calc R
H40C H 0.5956 0.3281 0.3846 0.460 Uiso 1 1 calc R
C11 C 0.6391(2) 0.05939(17) 0.06216(16) 0.0476(8) Uani 1 1 d .
C12 C 0.5633(2) 0.07307(19) 0.06578(17) 0.0519(9) Uani 1 1 d .
C13 C 0.5277(2) 0.0218(2) 0.10123(19) 0.0583(11) Uani 1 1 d .
C14 C 0.5833(2) -0.02365(17) 0.11963(18) 0.0500(9) Uani 1 1 d .
C15 C 0.6529(2) -0.00011(17) 0.09531(17) 0.0456(8) Uani 1 1 d .
C16 C 0.6964(3) 0.0969(2) 0.0225(2) 0.0744(14) Uani 1 1 d .
H16A H 0.6859 0.1451 0.0231 0.112 Uiso 1 1 calc R
H16B H 0.6946 0.0805 -0.0207 0.112 Uiso 1 1 calc R
H16C H 0.7452 0.0889 0.0398 0.112 Uiso 1 1 calc R
C17 C 0.5238(3) 0.1268(3) 0.0291(2) 0.100(2) Uani 1 1 d .
H17A H 0.4816 0.1425 0.0531 0.151 Uiso 1 1 calc R
H17B H 0.5072 0.1082 -0.0109 0.151 Uiso 1 1 calc R
H17C H 0.5570 0.1644 0.0213 0.151 Uiso 1 1 calc R
C18 C 0.4440(2) 0.0143(3) 0.1084(3) 0.0914(18) Uani 1 1 d .
H18A H 0.4234 0.0565 0.1239 0.137 Uiso 1 1 calc R
H18B H 0.4333 -0.0219 0.1380 0.137 Uiso 1 1 calc R
H18C H 0.4225 0.0036 0.0676 0.137 Uiso 1 1 calc R
C19 C 0.5720(3) -0.08893(19) 0.1491(2) 0.0783(14) Uani 1 1 d .
H19A H 0.5843 -0.1246 0.1194 0.118 Uiso 1 1 calc R
H19B H 0.5207 -0.0933 0.1616 0.118 Uiso 1 1 calc R
H19C H 0.6032 -0.0927 0.1861 0.118 Uiso 1 1 calc R
C20 C 0.7249(2) -0.0365(2) 0.0977(2) 0.0706(12) Uani 1 1 d .
H20A H 0.7279 -0.0627 0.1363 0.106 Uiso 1 1 calc R
H20B H 0.7649 -0.0038 0.0966 0.106 Uiso 1 1 calc R
H20C H 0.7289 -0.0666 0.0616 0.106 Uiso 1 1 calc R
C21 C 0.5470(3) -0.02698(18) 0.3701(2) 0.0603(11) Uani 1 1 d .
C22 C 0.4840(2) -0.00801(19) 0.33379(19) 0.0545(10) Uani 1 1 d .
C23 C 0.4628(2) 0.0538(2) 0.3585(2) 0.0581(10) Uani 1 1 d .
C24 C 0.5137(3) 0.07151(18) 0.40998(19) 0.0589(11) Uani 1 1 d .
C25 C 0.5658(3) 0.0217(2) 0.41806(19) 0.0614(11) Uani 1 1 d .
C26 C 0.5843(4) -0.0926(2) 0.3662(3) 0.114(2) Uani 1 1 d .
H26A H 0.5912 -0.1047 0.3222 0.171 Uiso 1 1 calc R
H26B H 0.5544 -0.1268 0.3868 0.171 Uiso 1 1 calc R
H26C H 0.6318 -0.0897 0.3869 0.171 Uiso 1 1 calc R
C27 C 0.4375(3) -0.0497(3) 0.2885(3) 0.0940(18) Uani 1 1 d .
H27A H 0.4693 -0.0792 0.2639 0.141 Uiso 1 1 calc R
H27B H 0.4109 -0.0196 0.2603 0.141 Uiso 1 1 calc R
H27C H 0.4026 -0.0769 0.3122 0.141 Uiso 1 1 calc R
C28 C 0.3902(3) 0.0853(3) 0.3389(3) 0.105(2) Uani 1 1 d .
H28A H 0.3951 0.1342 0.3380 0.158 Uiso 1 1 calc R
H28B H 0.3522 0.0727 0.3690 0.158 Uiso 1 1 calc R
H28C H 0.3767 0.0690 0.2972 0.158 Uiso 1 1 calc R
C29 C 0.5088(4) 0.1288(3) 0.4560(3) 0.120(3) Uani 1 1 d .
H29A H 0.4684 0.1585 0.4442 0.181 Uiso 1 1 calc R
H29B H 0.5546 0.1542 0.4556 0.181 Uiso 1 1 calc R
H29C H 0.5002 0.1110 0.4981 0.181 Uiso 1 1 calc R
C30 C 0.6208(3) 0.0202(4) 0.4755(2) 0.104(2) Uani 1 1 d .
H30A H 0.6525 -0.0192 0.4720 0.156 Uiso 1 1 calc R
H30B H 0.5932 0.0179 0.5146 0.156 Uiso 1 1 calc R
H30C H 0.6507 0.0609 0.4751 0.156 Uiso 1 1 calc R
P1 P 0.81563(8) 0.23046(8) 0.49410(7) 0.0789(4) Uani 1 1 d .
F1 F 0.8237(3) 0.1906(3) 0.4305(3) 0.219(3) Uani 1 1 d .
F2 F 0.8069(3) 0.2786(3) 0.5561(3) 0.191(2) Uani 1 1 d .
F3 F 0.90207(18) 0.2405(2) 0.4977(2) 0.1408(17) Uani 1 1 d .
F4 F 0.73117(19) 0.2228(4) 0.4906(2) 0.208(3) Uani 1 1 d .
F5 F 0.8195(3) 0.1807(3) 0.5477(4) 0.243(3) Uani 1 1 d .
F6 F 0.8132(4) 0.2893(3) 0.4477(4) 0.230(3) Uani 1 1 d .

loop_
_atom_site_aniso_label
_atom_site_aniso_U_11
_atom_site_aniso_U_22
_atom_site_aniso_U_33
_atom_site_aniso_U_23
_atom_site_aniso_U_13
_atom_site_aniso_U_12
Ru1 0.03631(13) 0.02721(10) 0.03435(13) -0.00365(9) -0.00044(10) 0.00201(9)
Ru2 0.04276(14) 0.02903(11) 0.03562(13) 0.00294(10) 0.00015(11) -0.00034(10)
Ru3 0.04257(14) 0.02453(10) 0.03753(14) -0.00194(9) 0.00060(11) 0.00100(10)
C1 0.0361(17) 0.0294(13) 0.0417(18) -0.0003(12) 0.0005(15) 0.0012(12)
C2 0.0433(19) 0.0389(16) 0.056(2) 0.0017(17) 0.0005(17) 0.0100(14)
C3 0.0426(19) 0.063(2) 0.053(2) 0.0076(19) -0.0087(17) 0.0070(17)
C4 0.046(2) 0.062(2) 0.059(2) -0.011(2) -0.0120(19) -0.0041(18)
C5 0.0388(19) 0.0442(18) 0.077(3) -0.0164(19) -0.0075(19) -0.0006(15)
C6 0.0397(18) 0.0360(15) 0.055(2) -0.0048(16) 0.0087(17) -0.0022(13)
C7 0.069(3) 0.120(4) 0.092(4) 0.029(3) -0.024(3) 0.025(3)
C31 0.061(3) 0.0235(16) 0.212(7) 0.026(3) -0.002(4) -0.0046(17)
C32 0.125(5) 0.0384(19) 0.066(3) 0.0131(19) 0.022(3) 0.032(2)
C33 0.074(3) 0.0302(17) 0.128(5) -0.004(2) -0.025(3) 0.015(2)
C34 0.091(4) 0.0266(16) 0.117(4) -0.001(2) 0.042(3) 0.011(2)
C35 0.177(6) 0.0264(17) 0.064(3) -0.0123(18) -0.038(4) 0.018(3)
C36 0.072(4) 0.054(3) 0.79(3) 0.106(8) 0.003(10) -0.016(3)
C37 0.54(2) 0.100(5) 0.116(6) 0.067(5) 0.143(9) 0.155(9)
C38 0.135(6) 0.056(3) 0.462(17) -0.026(6) -0.173(9) 0.033(4)
C39 0.247(10) 0.054(3) 0.450(17) 0.043(6) 0.274(12) 0.048(5)
C40 0.70(3) 0.062(4) 0.155(7) -0.052(5) -0.245(12) 0.092(8)
C11 0.071(2) 0.0353(16) 0.0368(17) -0.0043(14) 0.0052(17) -0.0027(16)
C12 0.068(3) 0.050(2) 0.0379(18) -0.0117(16) -0.0138(18) 0.0124(18)
C13 0.046(2) 0.077(3) 0.052(2) -0.033(2) -0.0073(18) -0.003(2)
C14 0.060(2) 0.0362(16) 0.054(2) -0.0134(16) 0.0032(19) -0.0086(16)
C15 0.056(2) 0.0341(15) 0.0461(19) -0.0121(14) 0.0080(17) 0.0027(15)
C16 0.114(4) 0.050(2) 0.059(3) -0.002(2) 0.031(3) -0.015(2)
C17 0.147(5) 0.086(3) 0.068(3) -0.015(3) -0.046(3) 0.052(4)
C18 0.052(3) 0.125(5) 0.097(4) -0.045(3) -0.008(3) -0.010(3)
C19 0.104(4) 0.0394(19) 0.092(3) -0.014(2) 0.019(3) -0.021(2)
C20 0.067(3) 0.051(2) 0.094(3) -0.015(2) 0.015(3) 0.017(2)
C21 0.079(3) 0.0379(18) 0.064(2) 0.0166(18) 0.020(2) 0.0020(18)
C22 0.061(2) 0.0439(18) 0.059(2) 0.0064(17) 0.015(2) -0.0147(17)
C23 0.056(2) 0.050(2) 0.068(3) 0.017(2) 0.023(2) 0.0011(18)
C24 0.087(3) 0.0425(19) 0.047(2) 0.0023(16) 0.026(2) -0.008(2)
C25 0.074(3) 0.067(3) 0.043(2) 0.0210(19) 0.003(2) -0.010(2)
C26 0.163(6) 0.044(2) 0.134(5) 0.041(3) 0.058(5) 0.030(3)
C27 0.098(4) 0.090(4) 0.094(4) -0.011(3) 0.016(3) -0.050(3)
C28 0.058(3) 0.097(4) 0.161(6) 0.048(4) 0.037(4) 0.011(3)
C29 0.197(7) 0.069(3) 0.095(4) -0.029(3) 0.074(5) -0.033(4)
C30 0.101(4) 0.156(6) 0.055(3) 0.034(3) -0.014(3) -0.006(4)
P1 0.0631(7) 0.0880(9) 0.0857(10) 0.0107(8) 0.0059(7) 0.0167(7)
F1 0.120(3) 0.280(7) 0.256(6) -0.200(6) 0.051(4) -0.070(4)
F2 0.160(4) 0.180(5) 0.233(6) -0.084(4) 0.051(4) 0.036(4)
F3 0.075(2) 0.157(4) 0.191(4) -0.074(3) 0.004(2) -0.001(2)
F4 0.057(2) 0.435(9) 0.134(3) 0.041(5) 0.010(2) -0.003(4)
F5 0.215(6) 0.166(5) 0.347(8) 0.172(6) -0.077(6) -0.006(4)
F6 0.221(6) 0.185(5) 0.283(7) 0.128(5) 0.061(6) 0.046(4)

loop_
_atom_type_symbol
_atom_type_description
_atom_type_scat_dispersion_real
_atom_type_scat_dispersion_imag
_atom_type_scat_source
C C 0.0033 0.0016 'International Tables Vol C Tables 4.2.6.8 and 6.1.1.4'
H H 0.0000 0.0000 'International Tables Vol C Tables 4.2.6.8 and 6.1.1.4'
F F 0.0171 0.0103 'International Tables Vol C Tables 4.2.6.8 and 6.1.1.4'
P P 0.1023 0.0942 'International Tables Vol C Tables 4.2.6.8 and 6.1.1.4'
Ru Ru -1.2594 0.8363 'International Tables Vol C Tables 4.2.6.8 and 6.1.1.4'

loop_
_geom_angle_atom_site_label_1
_geom_angle_atom_site_label_2
_geom_angle_atom_site_label_3
_geom_angle
C6 Ru1 C1 99.44(13)
C6 Ru1 C2 82.32(16)
C1 Ru1 C2 91.49(14)
C6 Ru1 C14 141.20(15)
C1 Ru1 C14 119.11(14)
C2 Ru1 C14 99.79(15)
C6 Ru1 C15 103.85(14)
C1 Ru1 C15 155.29(13)
C2 Ru1 C15 99.62(14)
C14 Ru1 C15 37.39(13)
C6 Ru1 C13 143.09(16)
C1 Ru1 C13 96.31(14)
C2 Ru1 C13 130.50(16)
C14 Ru1 C13 35.59(14)
C15 Ru1 C13 59.79(14)
C6 Ru1 C11 90.25(14)
C1 Ru1 C11 139.28(13)
C2 Ru1 C11 129.11(14)
C14 Ru1 C11 58.23(13)
C15 Ru1 C11 33.94(12)
C13 Ru1 C11 57.18(14)
C6 Ru1 C12 109.24(15)
C1 Ru1 C12 107.79(14)
C2 Ru1 C12 154.90(13)
C14 Ru1 C12 57.04(13)
C15 Ru1 C12 56.53(13)
C13 Ru1 C12 33.87(14)
C11 Ru1 C12 33.02(13)
C6 Ru1 Ru3 53.21(10)
C1 Ru1 Ru3 46.33(9)
C2 Ru1 Ru3 88.23(10)
C14 Ru1 Ru3 164.04(11)
C15 Ru1 Ru3 154.82(9)
C13 Ru1 Ru3 130.46(10)
C11 Ru1 Ru3 126.01(8)
C12 Ru1 Ru3 116.65(8)
C6 Ru1 Ru2 94.88(12)
C1 Ru1 Ru2 44.33(9)
C2 Ru1 Ru2 47.35(10)
C14 Ru1 Ru2 115.13(10)
C15 Ru1 Ru2 139.52(9)
C13 Ru1 Ru2 119.25(11)
C11 Ru1 Ru2 173.02(8)
C12 Ru1 Ru2 147.05(10)
Ru3 Ru1 Ru2 60.973(9)
C1 Ru2 C2 89.53(13)
C1 Ru2 C21 136.79(16)
C2 Ru2 C21 104.90(15)
C1 Ru2 C22 99.36(15)
C2 Ru2 C22 119.61(15)
C21 Ru2 C22 38.11(16)
C1 Ru2 C3 112.91(14)
C2 Ru2 C3 38.84(14)
C21 Ru2 C3 102.87(16)
C22 Ru2 C3 137.56(15)
C1 Ru2 C23 90.89(14)
C2 Ru2 C23 154.73(15)
C21 Ru2 C23 59.32(15)
C22 Ru2 C23 35.62(14)
C3 Ru2 C23 155.35(15)
C1 Ru2 C25 149.30(15)
C2 Ru2 C25 120.73(15)
C21 Ru2 C25 36.39(15)
C22 Ru2 C25 62.76(16)
C3 Ru2 C25 95.69(15)
C23 Ru2 C25 59.75(15)
C1 Ru2 C24 116.78(15)
C2 Ru2 C24 153.66(15)
C21 Ru2 C24 57.29(14)
C22 Ru2 C24 60.21(15)
C3 Ru2 C24 120.89(16)
C23 Ru2 C24 36.31(15)
C25 Ru2 C24 33.31(14)
C1 Ru2 C4 95.44(14)
C2 Ru2 C4 60.46(14)
C21 Ru2 C4 127.26(16)
C22 Ru2 C4 165.19(15)
C3 Ru2 C4 32.46(13)
C23 Ru2 C4 144.48(15)
C25 Ru2 C4 103.74(15)
C24 Ru2 C4 112.42(15)
C1 Ru2 Ru3 42.73(9)
C2 Ru2 Ru3 81.94(10)
C21 Ru2 Ru3 173.09(11)
C22 Ru2 Ru3 138.95(11)
C3 Ru2 Ru3 81.80(10)
C23 Ru2 Ru3 114.61(10)
C25 Ru2 Ru3 138.88(11)
C24 Ru2 Ru3 115.97(9)
C4 Ru2 Ru3 55.15(10)
C1 Ru2 Ru1 44.45(9)
C2 Ru2 Ru1 45.26(10)
C21 Ru2 Ru1 131.23(12)
C22 Ru2 Ru1 114.28(11)
C3 Ru2 Ru1 76.10(10)
C23 Ru2 Ru1 128.16(12)
C25 Ru2 Ru1 163.93(12)
C24 Ru2 Ru1 161.04(12)
C4 Ru2 Ru1 76.85(10)
Ru3 Ru2 Ru1 54.556(8)
C1 Ru3 C31 150.93(18)
C1 Ru3 C5 118.58(13)
C31 Ru3 C5 89.46(17)
C1 Ru3 C35 126.5(2)
C31 Ru3 C35 41.9(2)
C5 Ru3 C35 105.7(2)
C1 Ru3 C32 115.1(2)
C31 Ru3 C32 40.0(2)
C5 Ru3 C32 112.5(2)
C35 Ru3 C32 68.39(18)
C1 Ru3 C6 97.84(13)
C31 Ru3 C6 99.8(2)
C5 Ru3 C6 40.00(14)
C35 Ru3 C6 135.6(2)
C32 Ru3 C6 96.60(17)
C1 Ru3 C33 87.01(16)
C31 Ru3 C33 63.93(19)
C5 Ru3 C33 149.54(19)
C35 Ru3 C33 65.0(2)
C32 Ru3 C33 37.21(19)
C6 Ru3 C33 126.3(2)
C1 Ru3 C34 92.54(17)
C31 Ru3 C34 64.88(19)
C5 Ru3 C34 143.1(2)
C35 Ru3 C34 37.6(2)
C32 Ru3 C34 64.79(18)
C6 Ru3 C34 161.25(16)
C33 Ru3 C34 38.4(2)
C1 Ru3 C4 99.47(14)
C31 Ru3 C4 108.46(19)
C5 Ru3 C4 36.12(14)
C35 Ru3 C4 99.27(17)
C32 Ru3 C4 144.1(2)
C6 Ru3 C4 68.15(15)
C33 Ru3 C4 163.46(18)
C34 Ru3 C4 125.5(2)
C1 Ru3 Ru1 50.40(9)
C31 Ru3 Ru1 139.9(2)
C5 Ru3 Ru1 77.54(10)
C35 Ru3 Ru1 176.7(2)
C32 Ru3 Ru1 111.34(13)
C6 Ru3 Ru1 47.54(9)
C33 Ru3 Ru1 112.64(14)
C34 Ru3 Ru1 139.12(16)
C4 Ru3 Ru1 82.82(9)
C1 Ru3 Ru2 46.16(10)
C31 Ru3 Ru2 153.3(2)
C5 Ru3 Ru2 86.34(11)
C35 Ru3 Ru2 114.57(16)
C32 Ru3 Ru2 159.89(18)
C6 Ru3 Ru2 93.79(10)
C33 Ru3 Ru2 124.11(15)
C34 Ru3 Ru2 104.62(12)
C4 Ru3 Ru2 55.96(10)
Ru1 Ru3 Ru2 64.472(9)
Ru3 C1 Ru2 91.11(14)
Ru3 C1 Ru1 83.26(13)
Ru2 C1 Ru1 91.21(13)
C3 C2 Ru1 130.0(3)
C3 C2 Ru2 72.0(2)
Ru1 C2 Ru2 87.39(13)
C4 C3 C2 116.0(3)
C4 C3 C7 114.3(4)
C2 C3 C7 128.0(4)
C4 C3 Ru2 87.2(3)
C2 C3 Ru2 69.2(2)
C7 C3 Ru2 126.1(3)
C3 C4 C5 115.0(4)
C3 C4 Ru3 116.6(3)
C5 C4 Ru3 58.7(2)
C3 C4 Ru2 60.4(2)
C5 C4 Ru2 116.5(3)
Ru3 C4 Ru2 68.90(10)
C6 C5 C4 125.7(3)
C6 C5 Ru3 70.5(2)
C4 C5 Ru3 85.2(2)
C5 C6 Ru1 121.3(3)
C5 C6 Ru3 69.5(2)
Ru1 C6 Ru3 79.25(12)
C32 C31 C36 124.7(9)
C32 C31 C35 109.3(4)
C36 C31 C35 125.7(9)
C32 C31 Ru3 72.7(2)
C36 C31 Ru3 126.7(4)
C35 C31 Ru3 71.3(2)
C33 C32 C31 105.6(4)
C33 C32 C37 124.9(8)
C31 C32 C37 129.1(8)
C33 C32 Ru3 72.3(2)
C31 C32 Ru3 67.3(2)
C37 C32 Ru3 130.0(3)
C32 C33 C34 111.4(5)
C32 C33 C38 124.1(7)
C34 C33 C38 124.0(7)
C32 C33 Ru3 70.5(2)
C34 C33 Ru3 71.7(3)
C38 C33 Ru3 131.8(3)
C35 C34 C33 109.5(5)
C35 C34 C39 123.9(7)
C33 C34 C39 126.2(7)
C35 C34 Ru3 69.0(3)
C33 C34 Ru3 69.9(2)
C39 C34 Ru3 132.7(3)
C34 C35 C31 104.1(4)
C34 C35 C40 124.1(8)
C31 C35 C40 131.5(8)
C34 C35 Ru3 73.3(2)
C31 C35 Ru3 66.8(2)
C40 C35 Ru3 128.4(3)
C15 C11 C12 108.2(3)
C15 C11 C16 124.3(4)
C12 C11 C16 127.1(4)
C15 C11 Ru1 66.27(19)
C12 C11 Ru1 74.7(2)
C16 C11 Ru1 130.1(3)
C11 C12 C13 109.8(3)
C11 C12 C17 125.2(4)
C13 C12 C17 124.2(4)
C11 C12 Ru1 72.3(2)
C13 C12 Ru1 68.5(2)
C17 C12 Ru1 133.4(3)
C14 C13 C12 106.0(3)
C14 C13 C18 128.5(5)
C12 C13 C18 125.0(4)
C14 C13 Ru1 66.15(19)
C12 C13 Ru1 77.6(2)
C18 C13 Ru1 127.6(3)
C13 C14 C15 109.0(3)
C13 C14 C19 125.9(4)
C15 C14 C19 124.5(4)
C13 C14 Ru1 78.3(2)
C15 C14 Ru1 74.01(19)
C19 C14 Ru1 121.8(3)
C11 C15 C14 107.1(3)
C11 C15 C20 125.6(4)
C14 C15 C20 126.9(4)
C11 C15 Ru1 79.8(2)
C14 C15 Ru1 68.60(19)
C20 C15 Ru1 122.9(3)
C22 C21 C25 113.2(4)
C22 C21 C26 124.9(5)
C25 C21 C26 121.4(5)
C22 C21 Ru2 71.8(2)
C25 C21 Ru2 80.0(2)
C26 C21 Ru2 122.6(3)
C23 C22 C21 104.5(4)
C23 C22 C27 124.3(4)
C21 C22 C27 130.0(4)
C23 C22 Ru2 76.5(2)
C21 C22 Ru2 70.1(2)
C27 C22 Ru2 127.9(3)
C22 C23 C24 108.5(4)
C22 C23 C28 120.0(5)
C24 C23 C28 130.7(4)
C22 C23 Ru2 67.9(2)
C24 C23 Ru2 75.4(2)
C28 C23 Ru2 130.2(3)
C25 C24 C23 110.7(3)
C25 C24 C29 120.1(5)
C23 C24 C29 128.7(5)
C25 C24 Ru2 72.8(2)
C23 C24 Ru2 68.3(2)
C29 C24 Ru2 132.5(3)
C24 C25 C21 103.1(4)
C24 C25 C30 123.1(5)
C21 C25 C30 133.0(5)
C24 C25 Ru2 73.9(2)
C21 C25 Ru2 63.7(2)
C30 C25 Ru2 133.1(3)
F5 P1 F6 171.1(4)
F5 P1 F4 91.1(3)
F6 P1 F4 90.8(3)
F5 P1 F1 108.5(4)
F6 P1 F1 80.2(4)
F4 P1 F1 90.1(3)
F5 P1 F3 89.9(3)
F6 P1 F3 88.0(3)
F4 P1 F3 178.4(3)
F1 P1 F3 90.7(2)
F5 P1 F2 77.1(4)
F6 P1 F2 94.2(4)
F4 P1 F2 90.0(3)
F1 P1 F2 174.4(4)
F3 P1 F2 89.1(2)

loop_
_geom_bond_atom_site_label_1
_geom_bond_atom_site_label_2
_geom_bond_distance
Ru1 C6 1.977(3)
Ru1 C1 2.042(3)
Ru1 C2 2.073(4)
Ru1 C14 2.186(3)
Ru1 C15 2.257(3)
Ru1 C13 2.340(3)
Ru1 C11 2.426(3)
Ru1 C12 2.456(3)
Ru1 Ru3 2.6322(3)
Ru1 Ru2 2.9155(4)
Ru2 C1 2.038(3)
Ru2 C2 2.147(4)
Ru2 C21 2.151(3)
Ru2 C22 2.174(4)
Ru2 C3 2.184(4)
Ru2 C23 2.283(4)
Ru2 C25 2.364(4)
Ru2 C24 2.378(4)
Ru2 C4 2.509(4)
Ru2 Ru3 2.8251(3)
Ru3 C1 1.917(3)
Ru3 C31 2.072(4)
Ru3 C5 2.131(4)
Ru3 C35 2.135(4)
Ru3 C32 2.143(4)
Ru3 C6 2.146(3)
Ru3 C33 2.167(4)
Ru3 C34 2.190(4)
Ru3 C4 2.485(4)
C2 C3 1.440(5)
C3 C4 1.348(5)
C3 C7 1.534(5)
C4 C5 1.470(6)
C5 C6 1.463(5)
C31 C32 1.443(8)
C31 C36 1.483(8)
C31 C35 1.505(8)
C32 C33 1.375(7)
C32 C37 1.624(8)
C33 C34 1.435(8)
C33 C38 1.517(7)
C34 C35 1.396(7)
C34 C39 1.531(7)
C35 C40 1.597(8)
C11 C15 1.376(5)
C11 C12 1.388(5)
C11 C16 1.512(5)
C12 C13 1.401(6)
C12 C17 1.481(5)
C13 C14 1.391(5)
C13 C18 1.515(6)
C14 C15 1.426(5)
C14 C19 1.431(5)
C15 C20 1.475(5)
C21 C22 1.412(6)
C21 C25 1.424(6)
C21 C26 1.447(6)
C22 C23 1.367(5)
C22 C27 1.503(6)
C23 C24 1.455(6)
C23 C28 1.499(6)
C24 C25 1.359(6)
C24 C29 1.480(6)
C25 C30 1.557(6)
P1 F5 1.486(5)
P1 F6 1.506(5)
P1 F4 1.525(4)
P1 F1 1.550(4)
P1 F3 1.566(4)
P1 F2 1.611(5)

loop_
_geom_torsion_atom_site_label_1
_geom_torsion_atom_site_label_2
_geom_torsion_atom_site_label_3
_geom_torsion_atom_site_label_4
_geom_torsion
C6 Ru1 Ru2 C1 98.53(16)
C2 Ru1 Ru2 C1 173.40(19)
C14 Ru1 Ru2 C1 -106.78(17)
C15 Ru1 Ru2 C1 -143.43(19)
C13 Ru1 Ru2 C1 -66.85(18)
C11 Ru1 Ru2 C1 -124.4(8)
C12 Ru1 Ru2 C1 -39.2(2)
Ru3 Ru1 Ru2 C1 55.81(13)
C6 Ru1 Ru2 C2 -74.88(17)
C1 Ru1 Ru2 C2 -173.40(19)
C14 Ru1 Ru2 C2 79.82(19)
C15 Ru1 Ru2 C2 43.2(2)
C13 Ru1 Ru2 C2 119.74(19)
C11 Ru1 Ru2 C2 62.2(8)
C12 Ru1 Ru2 C2 147.4(2)
Ru3 Ru1 Ru2 C2 -117.59(14)
C6 Ru1 Ru2 C21 -142.1(2)
C1 Ru1 Ru2 C21 119.4(2)
C2 Ru1 Ru2 C21 -67.2(2)
C14 Ru1 Ru2 C21 12.6(2)
C15 Ru1 Ru2 C21 -24.1(2)
C13 Ru1 Ru2 C21 52.5(2)
C11 Ru1 Ru2 C21 -5.0(8)
C12 Ru1 Ru2 C21 80.2(2)
Ru3 Ru1 Ru2 C21 175.19(17)
C6 Ru1 Ru2 C22 176.70(16)
C1 Ru1 Ru2 C22 78.17(18)
C2 Ru1 Ru2 C22 -108.42(19)
C14 Ru1 Ru2 C22 -28.61(17)
C15 Ru1 Ru2 C22 -65.3(2)
C13 Ru1 Ru2 C22 11.32(17)
C11 Ru1 Ru2 C22 -46.2(8)
C12 Ru1 Ru2 C22 39.0(2)
Ru3 Ru1 Ru2 C22 133.98(12)
C6 Ru1 Ru2 C3 -47.04(15)
C1 Ru1 Ru2 C3 -145.57(17)
C2 Ru1 Ru2 C3 27.83(18)
C14 Ru1 Ru2 C3 107.65(16)
C15 Ru1 Ru2 C3 71.00(18)
C13 Ru1 Ru2 C3 147.57(17)
C11 Ru1 Ru2 C3 90.1(8)
C12 Ru1 Ru2 C3 175.24(19)
Ru3 Ru1 Ru2 C3 -89.76(11)
C6 Ru1 Ru2 C23 137.93(16)
C1 Ru1 Ru2 C23 39.41(18)
C2 Ru1 Ru2 C23 -147.19(19)
C14 Ru1 Ru2 C23 -67.38(17)
C15 Ru1 Ru2 C23 -104.03(19)
C13 Ru1 Ru2 C23 -27.45(17)
C11 Ru1 Ru2 C23 -85.0(8)
C12 Ru1 Ru2 C23 0.2(2)
Ru3 Ru1 Ru2 C23 95.22(12)
C6 Ru1 Ru2 C25 -107.7(4)
C1 Ru1 Ru2 C25 153.8(4)
C2 Ru1 Ru2 C25 -32.8(4)
C14 Ru1 Ru2 C25 47.0(4)
C15 Ru1 Ru2 C25 10.4(4)
C13 Ru1 Ru2 C25 87.0(4)
C11 Ru1 Ru2 C25 29.4(9)
C12 Ru1 Ru2 C25 114.6(4)
Ru3 Ru1 Ru2 C25 -150.4(4)
C6 Ru1 Ru2 C24 108.1(3)
C1 Ru1 Ru2 C24 9.5(3)
C2 Ru1 Ru2 C24 -177.1(3)
C14 Ru1 Ru2 C24 -97.3(3)
C15 Ru1 Ru2 C24 -133.9(3)
C13 Ru1 Ru2 C24 -57.3(3)
C11 Ru1 Ru2 C24 -114.8(9)
C12 Ru1 Ru2 C24 -29.7(3)
Ru3 Ru1 Ru2 C24 65.3(3)
C6 Ru1 Ru2 C4 -13.64(14)
C1 Ru1 Ru2 C4 -112.16(16)
C2 Ru1 Ru2 C4 61.24(17)
C14 Ru1 Ru2 C4 141.05(15)
C15 Ru1 Ru2 C4 104.40(18)
C13 Ru1 Ru2 C4 -179.02(16)
C11 Ru1 Ru2 C4 123.5(8)
C12 Ru1 Ru2 C4 -151.35(19)
Ru3 Ru1 Ru2 C4 -56.35(10)
C6 Ru1 Ru2 Ru3 42.72(10)
C1 Ru1 Ru2 Ru3 -55.81(13)
C2 Ru1 Ru2 Ru3 117.59(14)
C14 Ru1 Ru2 Ru3 -162.59(12)
C15 Ru1 Ru2 Ru3 160.76(15)
C13 Ru1 Ru2 Ru3 -122.66(12)
C11 Ru1 Ru2 Ru3 180(22)
C12 Ru1 Ru2 Ru3 -95.00(16)
C6 Ru1 Ru3 C1 -175.48(19)
C2 Ru1 Ru3 C1 -93.75(16)
C14 Ru1 Ru3 C1 26.9(4)
C15 Ru1 Ru3 C1 157.1(3)
C13 Ru1 Ru3 C1 52.1(2)
C11 Ru1 Ru3 C1 126.98(18)
C12 Ru1 Ru3 C1 89.63(17)
Ru2 Ru1 Ru3 C1 -53.04(13)
C6 Ru1 Ru3 C31 43.4(3)
C1 Ru1 Ru3 C31 -141.1(3)
C2 Ru1 Ru3 C31 125.1(3)
C14 Ru1 Ru3 C31 -114.2(4)
C15 Ru1 Ru3 C31 16.0(3)
C13 Ru1 Ru3 C31 -89.0(3)
C11 Ru1 Ru3 C31 -14.2(3)
C12 Ru1 Ru3 C31 -51.5(3)
Ru2 Ru1 Ru3 C31 165.8(2)
C6 Ru1 Ru3 C5 -30.55(18)
C1 Ru1 Ru3 C5 144.93(18)
C2 Ru1 Ru3 C5 51.18(16)
C14 Ru1 Ru3 C5 171.9(4)
C15 Ru1 Ru3 C5 -57.9(3)
C13 Ru1 Ru3 C5 -162.97(19)
C11 Ru1 Ru3 C5 -88.08(17)
C12 Ru1 Ru3 C5 -125.43(17)
Ru2 Ru1 Ru3 C5 91.89(12)
C6 Ru1 Ru3 C35 164(2)
C1 Ru1 Ru3 C35 -21(2)
C2 Ru1 Ru3 C35 -114(2)
C14 Ru1 Ru3 C35 6(2)
C15 Ru1 Ru3 C35 136(2)
C13 Ru1 Ru3 C35 31(2)
C11 Ru1 Ru3 C35 106(2)
C12 Ru1 Ru3 C35 69(2)
Ru2 Ru1 Ru3 C35 -74(2)
C6 Ru1 Ru3 C32 79.0(2)
C1 Ru1 Ru3 C32 -105.5(2)
C2 Ru1 Ru3 C32 160.8(2)
C14 Ru1 Ru3 C32 -78.6(4)
C15 Ru1 Ru3 C32 51.7(3)
C13 Ru1 Ru3 C32 -53.4(2)
C11 Ru1 Ru3 C32 21.5(2)
C12 Ru1 Ru3 C32 -15.9(2)
Ru2 Ru1 Ru3 C32 -158.54(19)
C1 Ru1 Ru3 C6 175.48(19)
C2 Ru1 Ru3 C6 81.73(18)
C14 Ru1 Ru3 C6 -157.6(4)
C15 Ru1 Ru3 C6 -27.4(3)
C13 Ru1 Ru3 C6 -132.4(2)
C11 Ru1 Ru3 C6 -57.53(19)
C12 Ru1 Ru3 C6 -94.88(18)
Ru2 Ru1 Ru3 C6 122.44(14)
C6 Ru1 Ru3 C33 119.3(2)
C1 Ru1 Ru3 C33 -65.3(2)
C2 Ru1 Ru3 C33 -159.0(2)
C14 Ru1 Ru3 C33 -38.3(4)
C15 Ru1 Ru3 C33 91.9(3)
C13 Ru1 Ru3 C33 -13.2(2)
C11 Ru1 Ru3 C33 61.7(2)
C12 Ru1 Ru3 C33 24.4(2)
Ru2 Ru1 Ru3 C33 -118.31(18)
C6 Ru1 Ru3 C34 154.7(3)
C1 Ru1 Ru3 C34 -29.8(2)
C2 Ru1 Ru3 C34 -123.6(2)
C14 Ru1 Ru3 C34 -2.9(4)
C15 Ru1 Ru3 C34 127.3(3)
C13 Ru1 Ru3 C34 22.3(3)
C11 Ru1 Ru3 C34 97.2(2)
C12 Ru1 Ru3 C34 59.8(2)
Ru2 Ru1 Ru3 C34 -82.9(2)
C6 Ru1 Ru3 C4 -66.85(18)
C1 Ru1 Ru3 C4 108.64(16)
C2 Ru1 Ru3 C4 14.89(14)
C14 Ru1 Ru3 C4 135.6(4)
C15 Ru1 Ru3 C4 -94.2(3)
C13 Ru1 Ru3 C4 160.74(18)
C11 Ru1 Ru3 C4 -124.38(16)
C12 Ru1 Ru3 C4 -161.73(16)
Ru2 Ru1 Ru3 C4 55.59(10)
C6 Ru1 Ru3 Ru2 -122.44(14)
C1 Ru1 Ru3 Ru2 53.04(13)
C2 Ru1 Ru3 Ru2 -40.71(10)
C14 Ru1 Ru3 Ru2 80.0(4)
C15 Ru1 Ru3 Ru2 -149.8(2)
C13 Ru1 Ru3 Ru2 105.14(15)
C11 Ru1 Ru3 Ru2 -179.97(12)
C12 Ru1 Ru3 Ru2 142.68(12)
C2 Ru2 Ru3 C1 98.10(17)
C21 Ru2 Ru3 C1 -89.7(11)
C22 Ru2 Ru3 C1 -28.6(2)
C3 Ru2 Ru3 C1 137.35(17)
C23 Ru2 Ru3 C1 -61.91(18)
C25 Ru2 Ru3 C1 -133.4(2)
C24 Ru2 Ru3 C1 -102.20(19)
C4 Ru2 Ru3 C1 157.56(18)
Ru1 Ru2 Ru3 C1 58.62(13)
C1 Ru2 Ru3 C31 142.0(3)
C2 Ru2 Ru3 C31 -119.9(3)
C21 Ru2 Ru3 C31 52.2(11)
C22 Ru2 Ru3 C31 113.4(3)
C3 Ru2 Ru3 C31 -80.7(3)
C23 Ru2 Ru3 C31 80.1(3)
C25 Ru2 Ru3 C31 8.6(4)
C24 Ru2 Ru3 C31 39.8(3)
C4 Ru2 Ru3 C31 -60.5(3)
Ru1 Ru2 Ru3 C31 -159.4(3)
C1 Ru2 Ru3 C5 -136.56(17)
C2 Ru2 Ru3 C5 -38.46(15)
C21 Ru2 Ru3 C5 133.7(11)
C22 Ru2 Ru3 C5 -165.14(19)
C3 Ru2 Ru3 C5 0.79(15)
C23 Ru2 Ru3 C5 161.53(17)
C25 Ru2 Ru3 C5 90.1(2)
C24 Ru2 Ru3 C5 121.24(17)
C4 Ru2 Ru3 C5 21.00(15)
Ru1 Ru2 Ru3 C5 -77.94(11)
C1 Ru2 Ru3 C35 117.9(2)
C2 Ru2 Ru3 C35 -144.0(2)
C21 Ru2 Ru3 C35 28.2(11)
C22 Ru2 Ru3 C35 89.3(3)
C3 Ru2 Ru3 C35 -104.8(2)
C23 Ru2 Ru3 C35 56.0(2)
C25 Ru2 Ru3 C35 -15.5(3)
C24 Ru2 Ru3 C35 15.7(2)
C4 Ru2 Ru3 C35 -84.5(2)
Ru1 Ru2 Ru3 C35 176.5(2)
C1 Ru2 Ru3 C32 23.8(4)
C2 Ru2 Ru3 C32 121.9(4)
C21 Ru2 Ru3 C32 -65.9(12)
C22 Ru2 Ru3 C32 -4.7(4)
C3 Ru2 Ru3 C32 161.2(4)
C23 Ru2 Ru3 C32 -38.1(4)
C25 Ru2 Ru3 C32 -109.6(4)
C24 Ru2 Ru3 C32 -78.4(4)
C4 Ru2 Ru3 C32 -178.6(4)
Ru1 Ru2 Ru3 C32 82.5(4)
C1 Ru2 Ru3 C6 -97.23(17)
C2 Ru2 Ru3 C6 0.87(14)
C21 Ru2 Ru3 C6 173.0(11)
C22 Ru2 Ru3 C6 -125.81(19)
C3 Ru2 Ru3 C6 40.12(15)
C23 Ru2 Ru3 C6 -159.14(16)
C25 Ru2 Ru3 C6 129.4(2)
C24 Ru2 Ru3 C6 160.57(16)
C4 Ru2 Ru3 C6 60.33(16)
Ru1 Ru2 Ru3 C6 -38.61(10)
C1 Ru2 Ru3 C33 42.4(2)
C2 Ru2 Ru3 C33 140.5(2)
C21 Ru2 Ru3 C33 -47.3(11)
C22 Ru2 Ru3 C33 13.9(3)
C3 Ru2 Ru3 C33 179.8(2)
C23 Ru2 Ru3 C33 -19.5(2)
C25 Ru2 Ru3 C33 -91.0(3)
C24 Ru2 Ru3 C33 -59.8(2)
C4 Ru2 Ru3 C33 -160.0(2)
Ru1 Ru2 Ru3 C33 101.06(19)
C1 Ru2 Ru3 C34 79.2(2)
C2 Ru2 Ru3 C34 177.3(2)
C21 Ru2 Ru3 C34 -10.5(11)
C22 Ru2 Ru3 C34 50.6(2)
C3 Ru2 Ru3 C34 -143.4(2)
C23 Ru2 Ru3 C34 17.3(2)
C25 Ru2 Ru3 C34 -54.2(3)
C24 Ru2 Ru3 C34 -23.0(2)
C4 Ru2 Ru3 C34 -123.2(2)
Ru1 Ru2 Ru3 C34 137.84(18)
C1 Ru2 Ru3 C4 -157.56(18)
C2 Ru2 Ru3 C4 -59.46(16)
C21 Ru2 Ru3 C4 112.7(11)
C22 Ru2 Ru3 C4 173.9(2)
C3 Ru2 Ru3 C4 -20.21(16)
C23 Ru2 Ru3 C4 140.53(18)
C25 Ru2 Ru3 C4 69.1(2)
C24 Ru2 Ru3 C4 100.24(18)
Ru1 Ru2 Ru3 C4 -98.94(12)
C1 Ru2 Ru3 Ru1 -58.62(13)
C2 Ru2 Ru3 Ru1 39.48(10)
C21 Ru2 Ru3 Ru1 -148.4(11)
C22 Ru2 Ru3 Ru1 -87.20(16)
C3 Ru2 Ru3 Ru1 78.73(11)
C23 Ru2 Ru3 Ru1 -120.53(13)
C25 Ru2 Ru3 Ru1 167.99(17)
C24 Ru2 Ru3 Ru1 -160.82(13)
C4 Ru2 Ru3 Ru1 98.94(12)
C31 Ru3 C1 Ru2 -145.3(5)
C5 Ru3 C1 Ru2 51.38(19)
C35 Ru3 C1 Ru2 -90.36(19)
C32 Ru3 C1 Ru2 -171.18(14)
C6 Ru3 C1 Ru2 87.73(14)
C33 Ru3 C1 Ru2 -146.0(2)
C34 Ru3 C1 Ru2 -107.92(19)
C4 Ru3 C1 Ru2 18.70(15)
Ru1 Ru3 C1 Ru2 91.09(12)
C31 Ru3 C1 Ru1 123.6(5)
C5 Ru3 C1 Ru1 -39.70(19)
C35 Ru3 C1 Ru1 178.55(15)
C32 Ru3 C1 Ru1 97.73(16)
C6 Ru3 C1 Ru1 -3.36(14)
C33 Ru3 C1 Ru1 122.9(2)
C34 Ru3 C1 Ru1 160.99(18)
C4 Ru3 C1 Ru1 -72.39(14)
Ru2 Ru3 C1 Ru1 -91.09(12)
C2 Ru2 C1 Ru3 -78.60(14)
C21 Ru2 C1 Ru3 169.89(16)
C22 Ru2 C1 Ru3 161.44(14)
C3 Ru2 C1 Ru3 -46.71(17)
C23 Ru2 C1 Ru3 126.67(14)
C25 Ru2 C1 Ru3 110.6(3)
C24 Ru2 C1 Ru3 100.17(15)
C4 Ru2 C1 Ru3 -18.34(14)
Ru1 Ru2 C1 Ru3 -83.28(13)
C2 Ru2 C1 Ru1 4.68(13)
C21 Ru2 C1 Ru1 -106.8(2)
C22 Ru2 C1 Ru1 -115.28(14)
C3 Ru2 C1 Ru1 36.57(17)
C23 Ru2 C1 Ru1 -150.05(14)
C25 Ru2 C1 Ru1 -166.2(2)
C24 Ru2 C1 Ru1 -176.55(12)
C4 Ru2 C1 Ru1 64.95(14)
Ru3 Ru2 C1 Ru1 83.28(13)
C6 Ru1 C1 Ru3 3.66(16)
C2 Ru1 C1 Ru3 86.13(14)
C14 Ru1 C1 Ru3 -171.80(13)
C15 Ru1 C1 Ru3 -156.7(3)
C13 Ru1 C1 Ru3 -142.84(14)
C11 Ru1 C1 Ru3 -97.87(19)
C12 Ru1 C1 Ru3 -110.18(13)
Ru2 Ru1 C1 Ru3 90.98(14)
C6 Ru1 C1 Ru2 -87.31(15)
C2 Ru1 C1 Ru2 -4.85(14)
C14 Ru1 C1 Ru2 97.22(16)
C15 Ru1 C1 Ru2 112.3(3)
C13 Ru1 C1 Ru2 126.18(15)
C11 Ru1 C1 Ru2 171.15(13)
C12 Ru1 C1 Ru2 158.84(12)
Ru3 Ru1 C1 Ru2 -90.98(14)
C6 Ru1 C2 C3 40.2(4)
C1 Ru1 C2 C3 -59.1(4)
C14 Ru1 C2 C3 -179.0(3)
C15 Ru1 C2 C3 143.0(3)
C13 Ru1 C2 C3 -158.7(3)
C11 Ru1 C2 C3 124.2(3)
C12 Ru1 C2 C3 160.0(3)
Ru3 Ru1 C2 C3 -12.9(3)
Ru2 Ru1 C2 C3 -63.7(3)
C6 Ru1 C2 Ru2 103.94(14)
C1 Ru1 C2 Ru2 4.61(13)
C14 Ru1 C2 Ru2 -115.28(14)
C15 Ru1 C2 Ru2 -153.23(12)
C13 Ru1 C2 Ru2 -94.99(18)
C11 Ru1 C2 Ru2 -172.03(11)
C12 Ru1 C2 Ru2 -136.3(3)
Ru3 Ru1 C2 Ru2 50.83(10)
C1 Ru2 C2 C3 129.1(2)
C21 Ru2 C2 C3 -92.1(2)
C22 Ru2 C2 C3 -130.4(2)
C23 Ru2 C2 C3 -139.8(3)
C25 Ru2 C2 C3 -56.3(3)
C24 Ru2 C2 C3 -48.4(4)
C4 Ru2 C2 C3 32.6(2)
Ru3 Ru2 C2 C3 86.9(2)
Ru1 Ru2 C2 C3 133.7(3)
C1 Ru2 C2 Ru1 -4.62(13)
C21 Ru2 C2 Ru1 134.15(16)
C22 Ru2 C2 Ru1 95.90(17)
C3 Ru2 C2 Ru1 -133.7(3)
C23 Ru2 C2 Ru1 86.5(3)
C25 Ru2 C2 Ru1 169.96(13)
C24 Ru2 C2 Ru1 177.9(2)
C4 Ru2 C2 Ru1 -101.14(16)
Ru3 Ru2 C2 Ru1 -46.82(9)
Ru1 C2 C3 C4 -5.5(6)
Ru2 C2 C3 C4 -75.9(3)
Ru1 C2 C3 C7 -169.4(4)
Ru2 C2 C3 C7 120.2(4)
Ru1 C2 C3 Ru2 70.4(3)
C1 Ru2 C3 C4 61.8(3)
C2 Ru2 C3 C4 119.2(3)
C21 Ru2 C3 C4 -142.9(3)
C22 Ru2 C3 C4 -161.8(3)
C23 Ru2 C3 C4 -102.1(4)
C25 Ru2 C3 C4 -106.8(3)
C24 Ru2 C3 C4 -83.6(3)
Ru3 Ru2 C3 C4 31.9(2)
Ru1 Ru2 C3 C4 87.3(2)
C1 Ru2 C3 C2 -57.4(2)
C21 Ru2 C3 C2 97.9(2)
C22 Ru2 C3 C2 79.0(3)
C23 Ru2 C3 C2 138.7(3)
C25 Ru2 C3 C2 134.0(2)
C24 Ru2 C3 C2 157.3(2)
C4 Ru2 C3 C2 -119.2(3)
Ru3 Ru2 C3 C2 -87.3(2)
Ru1 Ru2 C3 C2 -31.93(19)
C1 Ru2 C3 C7 -179.9(4)
C2 Ru2 C3 C7 -122.6(5)
C21 Ru2 C3 C7 -24.7(4)
C22 Ru2 C3 C7 -43.6(5)
C23 Ru2 C3 C7 16.1(6)
C25 Ru2 C3 C7 11.5(4)
C24 Ru2 C3 C7 34.7(4)
C4 Ru2 C3 C7 118.2(5)
Ru3 Ru2 C3 C7 150.1(4)
Ru1 Ru2 C3 C7 -154.5(4)
C2 C3 C4 C5 -42.4(5)
C7 C3 C4 C5 123.7(4)
Ru2 C3 C4 C5 -107.6(3)
C2 C3 C4 Ru3 23.5(5)
C7 C3 C4 Ru3 -170.3(3)
Ru2 C3 C4 Ru3 -41.6(3)
C2 C3 C4 Ru2 65.2(3)
C7 C3 C4 Ru2 -128.7(4)
C1 Ru3 C4 C3 22.0(4)
C31 Ru3 C4 C3 -166.1(4)
C5 Ru3 C4 C3 -104.4(4)
C35 Ru3 C4 C3 151.7(4)
C32 Ru3 C4 C3 -142.6(3)
C6 Ru3 C4 C3 -72.7(3)
C33 Ru3 C4 C3 134.1(6)
C34 Ru3 C4 C3 122.1(3)
Ru1 Ru3 C4 C3 -25.7(3)
Ru2 Ru3 C4 C3 38.2(3)
C1 Ru3 C4 C5 126.4(2)
C31 Ru3 C4 C5 -61.7(3)
C35 Ru3 C4 C5 -103.9(3)
C32 Ru3 C4 C5 -38.2(4)
C6 Ru3 C4 C5 31.7(2)
C33 Ru3 C4 C5 -121.5(6)
C34 Ru3 C4 C5 -133.5(2)
Ru1 Ru3 C4 C5 78.7(2)
Ru2 Ru3 C4 C5 142.6(2)
C1 Ru3 C4 Ru2 -16.21(13)
C31 Ru3 C4 Ru2 155.7(2)
C5 Ru3 C4 Ru2 -142.6(2)
C35 Ru3 C4 Ru2 113.5(2)
C32 Ru3 C4 Ru2 179.2(2)
C6 Ru3 C4 Ru2 -110.91(13)
C33 Ru3 C4 Ru2 95.9(6)
C34 Ru3 C4 Ru2 83.83(18)
Ru1 Ru3 C4 Ru2 -63.96(6)
C1 Ru2 C4 C3 -125.4(3)
C2 Ru2 C4 C3 -39.0(2)
C21 Ru2 C4 C3 47.6(3)
C22 Ru2 C4 C3 55.5(7)
C23 Ru2 C4 C3 135.4(3)
C25 Ru2 C4 C3 78.8(3)
C24 Ru2 C4 C3 112.7(3)
Ru3 Ru2 C4 C3 -140.4(3)
Ru1 Ru2 C4 C3 -84.7(2)
C1 Ru2 C4 C5 -20.3(3)
C2 Ru2 C4 C5 66.0(3)
C21 Ru2 C4 C5 152.6(3)
C22 Ru2 C4 C5 160.5(5)
C3 Ru2 C4 C5 105.0(4)
C23 Ru2 C4 C5 -119.6(3)
C25 Ru2 C4 C5 -176.2(3)
C24 Ru2 C4 C5 -142.3(3)
Ru3 Ru2 C4 C5 -35.4(2)
Ru1 Ru2 C4 C5 20.3(3)
C1 Ru2 C4 Ru3 15.08(12)
C2 Ru2 C4 Ru3 101.44(15)
C21 Ru2 C4 Ru3 -171.99(14)
C22 Ru2 C4 Ru3 -164.1(5)
C3 Ru2 C4 Ru3 140.4(3)
C23 Ru2 C4 Ru3 -84.1(2)
C25 Ru2 C4 Ru3 -140.78(13)
C24 Ru2 C4 Ru3 -106.86(13)
Ru1 Ru2 C4 Ru3 55.74(6)
C3 C4 C5 C6 45.3(5)
Ru3 C4 C5 C6 -61.8(3)
Ru2 C4 C5 C6 -22.5(5)
C3 C4 C5 Ru3 107.1(3)
Ru2 C4 C5 Ru3 39.2(2)
C1 Ru3 C5 C6 66.0(2)
C31 Ru3 C5 C6 -106.0(3)
C35 Ru3 C5 C6 -145.2(2)
C32 Ru3 C5 C6 -72.5(2)
C33 Ru3 C5 C6 -78.0(4)
C34 Ru3 C5 C6 -150.0(3)
C4 Ru3 C5 C6 130.6(3)
Ru1 Ru3 C5 C6 35.68(18)
Ru2 Ru3 C5 C6 100.34(19)
C1 Ru3 C5 C4 -64.6(3)
C31 Ru3 C5 C4 123.4(3)
C35 Ru3 C5 C4 84.3(3)
C32 Ru3 C5 C4 156.9(2)
C6 Ru3 C5 C4 -130.6(3)
C33 Ru3 C5 C4 151.4(3)
C34 Ru3 C5 C4 79.4(3)
Ru1 Ru3 C5 C4 -94.9(2)
Ru2 Ru3 C5 C4 -30.2(2)
C4 C5 C6 Ru1 6.1(5)
Ru3 C5 C6 Ru1 -62.6(2)
C4 C5 C6 Ru3 68.7(4)
C1 Ru1 C6 C5 54.5(3)
C2 Ru1 C6 C5 -35.8(3)
C14 Ru1 C6 C5 -131.9(3)
C15 Ru1 C6 C5 -133.8(3)
C13 Ru1 C6 C5 168.5(3)
C11 Ru1 C6 C5 -165.3(3)
C12 Ru1 C6 C5 167.2(3)
Ru3 Ru1 C6 C5 57.8(2)
Ru2 Ru1 C6 C5 10.0(3)
C1 Ru1 C6 Ru3 -3.31(14)
C2 Ru1 C6 Ru3 -93.55(14)
C14 Ru1 C6 Ru3 170.36(18)
C15 Ru1 C6 Ru3 168.38(12)
C13 Ru1 C6 Ru3 110.7(2)
C11 Ru1 C6 Ru3 136.96(13)
C12 Ru1 C6 Ru3 109.41(12)
Ru2 Ru1 C6 Ru3 -47.79(9)
C1 Ru3 C6 C5 -125.9(2)
C31 Ru3 C6 C5 77.2(3)
C35 Ru3 C6 C5 51.9(3)
C32 Ru3 C6 C5 117.5(3)
C33 Ru3 C6 C5 142.0(2)
C34 Ru3 C6 C5 111.0(6)
C4 Ru3 C6 C5 -28.8(2)
Ru1 Ru3 C6 C5 -129.5(2)
Ru2 Ru3 C6 C5 -79.7(2)
C1 Ru3 C6 Ru1 3.51(15)
C31 Ru3 C6 Ru1 -153.3(2)
C5 Ru3 C6 Ru1 129.5(2)
C35 Ru3 C6 Ru1 -178.68(18)
C32 Ru3 C6 Ru1 -113.0(2)
C33 Ru3 C6 Ru1 -88.54(19)
C34 Ru3 C6 Ru1 -119.5(6)
C4 Ru3 C6 Ru1 100.62(15)
Ru2 Ru3 C6 Ru1 49.75(10)
C1 Ru3 C31 C32 -38.0(7)
C5 Ru3 C31 C32 127.4(3)
C35 Ru3 C31 C32 -118.1(4)
C6 Ru3 C31 C32 88.6(3)
C33 Ru3 C31 C32 -37.2(3)
C34 Ru3 C31 C32 -80.0(3)
C4 Ru3 C31 C32 158.7(3)
Ru1 Ru3 C31 C32 57.6(4)
Ru2 Ru3 C31 C32 -151.9(3)
C1 Ru3 C31 C36 -158.8(8)
C5 Ru3 C31 C36 6.6(10)
C35 Ru3 C31 C36 121.1(11)
C32 Ru3 C31 C36 -120.8(11)
C6 Ru3 C31 C36 -32.2(10)
C33 Ru3 C31 C36 -158.0(11)
C34 Ru3 C31 C36 159.2(10)
C4 Ru3 C31 C36 37.9(10)
Ru1 Ru3 C31 C36 -63.1(10)
Ru2 Ru3 C31 C36 87.4(10)
C1 Ru3 C31 C35 80.1(6)
C5 Ru3 C31 C35 -114.5(3)
C32 Ru3 C31 C35 118.1(4)
C6 Ru3 C31 C35 -153.3(3)
C33 Ru3 C31 C35 80.9(3)
C34 Ru3 C31 C35 38.1(3)
C4 Ru3 C31 C35 -83.2(3)
Ru1 Ru3 C31 C35 175.7(3)
Ru2 Ru3 C31 C35 -33.7(5)
C36 C31 C32 C33 -174.3(4)
C35 C31 C32 C33 0.4(4)
Ru3 C31 C32 C33 62.7(3)
C36 C31 C32 C37 -1.0(7)
C35 C31 C32 C37 173.8(4)
Ru3 C31 C32 C37 -123.9(5)
C36 C31 C32 Ru3 123.0(5)
C35 C31 C32 Ru3 -62.3(3)
C1 Ru3 C32 C33 44.7(4)
C31 Ru3 C32 C33 -116.1(4)
C5 Ru3 C32 C33 -175.4(3)
C35 Ru3 C32 C33 -76.7(4)
C6 Ru3 C32 C33 146.5(3)
C34 Ru3 C32 C33 -35.8(3)
C4 Ru3 C32 C33 -152.1(3)
Ru1 Ru3 C32 C33 99.7(3)
Ru2 Ru3 C32 C33 25.9(6)
C1 Ru3 C32 C31 160.7(3)
C5 Ru3 C32 C31 -59.3(4)
C35 Ru3 C32 C31 39.3(3)
C6 Ru3 C32 C31 -97.4(3)
C33 Ru3 C32 C31 116.1(4)
C34 Ru3 C32 C31 80.3(3)
C4 Ru3 C32 C31 -36.1(4)
Ru1 Ru3 C32 C31 -144.2(3)
Ru2 Ru3 C32 C31 141.9(4)
C1 Ru3 C32 C37 -76.4(9)
C31 Ru3 C32 C37 122.8(10)
C5 Ru3 C32 C37 63.5(9)
C35 Ru3 C32 C37 162.1(9)
C6 Ru3 C32 C37 25.4(9)
C33 Ru3 C32 C37 -121.1(10)
C34 Ru3 C32 C37 -156.9(9)
C4 Ru3 C32 C37 86.8(9)
Ru1 Ru3 C32 C37 -21.4(9)
Ru2 Ru3 C32 C37 -95.2(9)
C31 C32 C33 C34 0.7(5)
C37 C32 C33 C34 -173.0(4)
Ru3 C32 C33 C34 60.2(3)
C31 C32 C33 C38 172.7(4)
C37 C32 C33 C38 -1.0(7)
Ru3 C32 C33 C38 -127.9(4)
C31 C32 C33 Ru3 -59.4(3)
C37 C32 C33 Ru3 126.9(4)
C1 Ru3 C33 C32 -140.4(3)
C31 Ru3 C33 C32 40.0(3)
C5 Ru3 C33 C32 8.5(6)
C35 Ru3 C33 C32 86.7(4)
C6 Ru3 C33 C32 -42.9(4)
C34 Ru3 C33 C32 121.7(4)
C4 Ru3 C33 C32 105.8(7)
Ru1 Ru3 C33 C32 -95.9(3)
Ru2 Ru3 C33 C32 -169.6(3)
C1 Ru3 C33 C34 97.9(3)
C31 Ru3 C33 C34 -81.7(3)
C5 Ru3 C33 C34 -113.3(4)
C35 Ru3 C33 C34 -35.1(3)
C32 Ru3 C33 C34 -121.7(4)
C6 Ru3 C33 C34 -164.6(3)
C4 Ru3 C33 C34 -15.9(8)
Ru1 Ru3 C33 C34 142.4(2)
Ru2 Ru3 C33 C34 68.7(3)
C1 Ru3 C33 C38 -21.7(8)
C31 Ru3 C33 C38 158.7(9)
C5 Ru3 C33 C38 127.2(8)
C35 Ru3 C33 C38 -154.6(9)
C32 Ru3 C33 C38 118.7(10)
C6 Ru3 C33 C38 75.9(8)
C34 Ru3 C33 C38 -119.6(9)
C4 Ru3 C33 C38 -135.4(8)
Ru1 Ru3 C33 C38 22.8(9)
Ru2 Ru3 C33 C38 -50.8(9)
C32 C33 C34 C35 -1.7(5)
C38 C33 C34 C35 -173.7(4)
Ru3 C33 C34 C35 57.7(3)
C32 C33 C34 C39 171.7(4)
C38 C33 C34 C39 -0.3(7)
Ru3 C33 C34 C39 -128.9(4)
C32 C33 C34 Ru3 -59.4(3)
C38 C33 C34 Ru3 128.6(4)
C1 Ru3 C34 C35 156.6(3)
C31 Ru3 C34 C35 -42.4(3)
C5 Ru3 C34 C35 7.7(5)
C32 Ru3 C34 C35 -86.8(3)
C6 Ru3 C34 C35 -79.7(8)
C33 Ru3 C34 C35 -121.4(4)
C4 Ru3 C34 C35 53.1(4)
Ru1 Ru3 C34 C35 179.1(2)
Ru2 Ru3 C34 C35 111.4(3)
C1 Ru3 C34 C33 -82.0(3)
C31 Ru3 C34 C33 79.0(3)
C5 Ru3 C34 C33 129.2(4)
C35 Ru3 C34 C33 121.4(4)
C32 Ru3 C34 C33 34.7(3)
C6 Ru3 C34 C33 41.8(7)
C4 Ru3 C34 C33 174.5(3)
Ru1 Ru3 C34 C33 -59.4(3)
Ru2 Ru3 C34 C33 -127.1(3)
C1 Ru3 C34 C39 39.3(9)
C31 Ru3 C34 C39 -159.7(9)
C5 Ru3 C34 C39 -109.6(8)
C35 Ru3 C34 C39 -117.3(10)
C32 Ru3 C34 C39 155.9(9)
C6 Ru3 C34 C39 163.0(8)
C33 Ru3 C34 C39 121.2(10)
C4 Ru3 C34 C39 -64.3(9)
Ru1 Ru3 C34 C39 61.8(9)
Ru2 Ru3 C34 C39 -5.9(9)
C33 C34 C35 C31 1.9(4)
C39 C34 C35 C31 -171.8(4)
Ru3 C34 C35 C31 60.1(3)
C33 C34 C35 C40 176.3(4)
C39 C34 C35 C40 2.7(7)
Ru3 C34 C35 C40 -125.5(4)
C33 C34 C35 Ru3 -58.2(3)
C39 C34 C35 Ru3 128.2(4)
C32 C31 C35 C34 -1.4(4)
C36 C31 C35 C34 173.2(4)
Ru3 C31 C35 C34 -64.6(3)
C32 C31 C35 C40 -175.3(5)
C36 C31 C35 C40 -0.6(8)
Ru3 C31 C35 C40 121.6(5)
C32 C31 C35 Ru3 63.1(3)
C36 C31 C35 Ru3 -122.2(5)
C1 Ru3 C35 C34 -29.6(4)
C31 Ru3 C35 C34 113.9(4)
C5 Ru3 C35 C34 -175.2(3)
C32 Ru3 C35 C34 76.3(3)
C6 Ru3 C35 C34 153.1(3)
C33 Ru3 C35 C34 35.8(3)
C4 Ru3 C35 C34 -138.7(3)
Ru1 Ru3 C35 C34 -10(2)
Ru2 Ru3 C35 C34 -82.0(3)
C1 Ru3 C35 C31 -143.5(3)
C5 Ru3 C35 C31 70.9(3)
C32 Ru3 C35 C31 -37.6(3)
C6 Ru3 C35 C31 39.2(4)
C33 Ru3 C35 C31 -78.1(3)
C34 Ru3 C35 C31 -113.9(4)
C4 Ru3 C35 C31 107.4(3)
Ru1 Ru3 C35 C31 -124(2)
Ru2 Ru3 C35 C31 164.1(3)
C1 Ru3 C35 C40 91.1(9)
C31 Ru3 C35 C40 -125.4(10)
C5 Ru3 C35 C40 -54.5(9)
C32 Ru3 C35 C40 -163.0(10)
C6 Ru3 C35 C40 -86.2(9)
C33 Ru3 C35 C40 156.5(10)
C34 Ru3 C35 C40 120.7(10)
C4 Ru3 C35 C40 -18.1(9)
Ru1 Ru3 C35 C40 111(2)
Ru2 Ru3 C35 C40 38.6(9)
C6 Ru1 C11 C15 115.0(2)
C1 Ru1 C11 C15 -140.2(2)
C2 Ru1 C11 C15 34.7(3)
C14 Ru1 C11 C15 -41.1(2)
C13 Ru1 C11 C15 -83.5(3)
C12 Ru1 C11 C15 -118.3(3)
Ru3 Ru1 C11 C15 157.49(19)
Ru2 Ru1 C11 C15 -22.3(10)
C6 Ru1 C11 C12 -126.7(2)
C1 Ru1 C11 C12 -21.9(3)
C2 Ru1 C11 C12 153.0(2)
C14 Ru1 C11 C12 77.2(2)
C15 Ru1 C11 C12 118.3(3)
C13 Ru1 C11 C12 34.8(2)
Ru3 Ru1 C11 C12 -84.2(2)
Ru2 Ru1 C11 C12 96.0(8)
C6 Ru1 C11 C16 -0.8(4)
C1 Ru1 C11 C16 104.1(4)
C2 Ru1 C11 C16 -81.1(4)
C14 Ru1 C11 C16 -156.8(4)
C15 Ru1 C11 C16 -115.7(5)
C13 Ru1 C11 C16 160.8(4)
C12 Ru1 C11 C16 126.0(5)
Ru3 Ru1 C11 C16 41.7(4)
Ru2 Ru1 C11 C16 -138.1(7)
C15 C11 C12 C13 -0.4(4)
C16 C11 C12 C13 172.5(3)
Ru1 C11 C12 C13 -58.4(2)
C15 C11 C12 C17 -170.9(4)
C16 C11 C12 C17 2.0(6)
Ru1 C11 C12 C17 131.1(4)
C15 C11 C12 Ru1 58.0(2)
C16 C11 C12 Ru1 -129.1(4)
C6 Ru1 C12 C11 58.1(2)
C1 Ru1 C12 C11 165.2(2)
C2 Ru1 C12 C11 -56.2(4)
C14 Ru1 C12 C11 -81.2(2)
C15 Ru1 C12 C11 -36.1(2)
C13 Ru1 C12 C11 -120.5(3)
Ru3 Ru1 C12 C11 115.78(19)
Ru2 Ru1 C12 C11 -167.15(15)
C6 Ru1 C12 C13 178.6(2)
C1 Ru1 C12 C13 -74.3(2)
C2 Ru1 C12 C13 64.3(4)
C14 Ru1 C12 C13 39.4(2)
C15 Ru1 C12 C13 84.4(2)
C11 Ru1 C12 C13 120.5(3)
Ru3 Ru1 C12 C13 -123.7(2)
Ru2 Ru1 C12 C13 -46.6(3)
C6 Ru1 C12 C17 -64.0(5)
C1 Ru1 C12 C17 43.1(5)
C2 Ru1 C12 C17 -178.3(4)
C14 Ru1 C12 C17 156.7(6)
C15 Ru1 C12 C17 -158.2(6)
C13 Ru1 C12 C17 117.4(6)
C11 Ru1 C12 C17 -122.1(6)
Ru3 Ru1 C12 C17 -6.3(5)
Ru2 Ru1 C12 C17 70.7(5)
C11 C12 C13 C14 0.3(4)
C17 C12 C13 C14 170.9(3)
Ru1 C12 C13 C14 -60.4(2)
C11 C12 C13 C18 -171.8(4)
C17 C12 C13 C18 -1.2(6)
Ru1 C12 C13 C18 127.5(4)
C11 C12 C13 Ru1 60.7(3)
C17 C12 C13 Ru1 -128.7(4)
C6 Ru1 C13 C14 111.7(3)
C1 Ru1 C13 C14 -133.4(2)
C2 Ru1 C13 C14 -36.0(3)
C15 Ru1 C13 C14 40.0(2)
C11 Ru1 C13 C14 79.9(2)
C12 Ru1 C13 C14 113.9(3)
Ru3 Ru1 C13 C14 -168.41(18)
Ru2 Ru1 C13 C14 -93.1(2)
C6 Ru1 C13 C12 -2.2(4)
C1 Ru1 C13 C12 112.8(2)
C2 Ru1 C13 C12 -149.8(2)
C14 Ru1 C13 C12 -113.9(3)
C15 Ru1 C13 C12 -73.9(2)
C11 Ru1 C13 C12 -34.0(2)
Ru3 Ru1 C13 C12 77.7(2)
Ru2 Ru1 C13 C12 153.05(19)
C6 Ru1 C13 C18 -127.1(4)
C1 Ru1 C13 C18 -12.1(5)
C2 Ru1 C13 C18 85.3(5)
C14 Ru1 C13 C18 121.2(6)
C15 Ru1 C13 C18 161.2(5)
C11 Ru1 C13 C18 -158.8(5)
C12 Ru1 C13 C18 -124.9(6)
Ru3 Ru1 C13 C18 -47.2(5)
Ru2 Ru1 C13 C18 28.2(5)
C12 C13 C14 C15 -0.1(4)
C18 C13 C14 C15 171.6(4)
Ru1 C13 C14 C15 -68.4(2)
C12 C13 C14 C19 -170.8(4)
C18 C13 C14 C19 0.9(6)
Ru1 C13 C14 C19 120.9(4)
C12 C13 C14 Ru1 68.3(2)
C18 C13 C14 Ru1 -120.0(4)
C6 Ru1 C14 C13 -117.0(3)
C1 Ru1 C14 C13 55.8(3)
C2 Ru1 C14 C13 153.1(2)
C15 Ru1 C14 C13 -113.9(3)
C11 Ru1 C14 C13 -76.7(3)
C12 Ru1 C14 C13 -37.4(2)
Ru3 Ru1 C14 C13 33.8(5)
Ru2 Ru1 C14 C13 105.8(2)
C6 Ru1 C14 C15 -3.2(4)
C1 Ru1 C14 C15 169.7(2)
C2 Ru1 C14 C15 -93.1(2)
C13 Ru1 C14 C15 113.9(3)
C11 Ru1 C14 C15 37.2(2)
C12 Ru1 C14 C15 76.5(2)
Ru3 Ru1 C14 C15 147.7(3)
Ru2 Ru1 C14 C15 -140.35(19)
C6 Ru1 C14 C19 117.9(4)
C1 Ru1 C14 C19 -69.3(4)
C2 Ru1 C14 C19 28.0(4)
C15 Ru1 C14 C19 121.0(5)
C13 Ru1 C14 C19 -125.1(5)
C11 Ru1 C14 C19 158.2(4)
C12 Ru1 C14 C19 -162.5(4)
Ru3 Ru1 C14 C19 -91.3(5)
Ru2 Ru1 C14 C19 -19.3(4)
C12 C11 C15 C14 0.3(4)
C16 C11 C15 C14 -172.8(3)
Ru1 C11 C15 C14 63.7(2)
C12 C11 C15 C20 173.3(4)
C16 C11 C15 C20 0.1(6)
Ru1 C11 C15 C20 -123.4(4)
C12 C11 C15 Ru1 -63.4(3)
C16 C11 C15 Ru1 123.5(4)
C13 C14 C15 C11 -0.1(4)
C19 C14 C15 C11 170.7(4)
Ru1 C14 C15 C11 -71.4(2)
C13 C14 C15 C20 -173.0(4)
C19 C14 C15 C20 -2.1(6)
Ru1 C14 C15 C20 115.8(4)
C13 C14 C15 Ru1 71.2(2)
C19 C14 C15 Ru1 -117.9(4)
C6 Ru1 C15 C11 -69.0(3)
C1 Ru1 C15 C11 91.1(4)
C2 Ru1 C15 C11 -153.4(2)
C14 Ru1 C15 C11 113.0(3)
C13 Ru1 C15 C11 75.0(3)
C12 Ru1 C15 C11 35.1(2)
Ru3 Ru1 C15 C11 -46.7(4)
Ru2 Ru1 C15 C11 175.92(18)
C6 Ru1 C15 C14 178.0(2)
C1 Ru1 C15 C14 -22.0(4)
C2 Ru1 C15 C14 93.6(2)
C13 Ru1 C15 C14 -38.0(2)
C11 Ru1 C15 C14 -113.0(3)
C12 Ru1 C15 C14 -77.9(3)
Ru3 Ru1 C15 C14 -159.8(2)
Ru2 Ru1 C15 C14 62.9(3)
C6 Ru1 C15 C20 57.0(3)
C1 Ru1 C15 C20 -143.0(3)
C2 Ru1 C15 C20 -27.4(3)
C14 Ru1 C15 C20 -121.0(4)
C13 Ru1 C15 C20 -159.0(4)
C11 Ru1 C15 C20 126.0(4)
C12 Ru1 C15 C20 161.1(4)
Ru3 Ru1 C15 C20 79.3(4)
Ru2 Ru1 C15 C20 -58.1(4)
C1 Ru2 C21 C22 -13.6(3)
C2 Ru2 C21 C22 -119.3(2)
C3 Ru2 C21 C22 -159.3(2)
C23 Ru2 C21 C22 39.2(2)
C25 Ru2 C21 C22 118.7(4)
C24 Ru2 C21 C22 82.1(3)
C4 Ru2 C21 C22 176.7(2)
Ru3 Ru2 C21 C22 68.7(12)
Ru1 Ru2 C21 C22 -76.6(3)
C1 Ru2 C21 C25 -132.3(3)
C2 Ru2 C21 C25 122.0(3)
C22 Ru2 C21 C25 -118.7(4)
C3 Ru2 C21 C25 82.0(3)
C23 Ru2 C21 C25 -79.5(3)
C24 Ru2 C21 C25 -36.6(3)
C4 Ru2 C21 C25 58.0(3)
Ru3 Ru2 C21 C25 -49.9(12)
Ru1 Ru2 C21 C25 164.7(2)
C1 Ru2 C21 C26 106.7(5)
C2 Ru2 C21 C26 1.0(5)
C22 Ru2 C21 C26 120.3(6)
C3 Ru2 C21 C26 -39.0(5)
C23 Ru2 C21 C26 159.5(5)
C25 Ru2 C21 C26 -121.0(6)
C24 Ru2 C21 C26 -157.6(6)
C4 Ru2 C21 C26 -63.0(5)
Ru3 Ru2 C21 C26 -171.0(9)
Ru1 Ru2 C21 C26 43.7(5)
C25 C21 C22 C23 0.6(4)
C26 C21 C22 C23 172.9(4)
Ru2 C21 C22 C23 -69.5(2)
C25 C21 C22 C27 -166.7(4)
C26 C21 C22 C27 5.6(7)
Ru2 C21 C22 C27 123.2(4)
C25 C21 C22 Ru2 70.1(3)
C26 C21 C22 Ru2 -117.6(4)
C1 Ru2 C22 C23 -78.3(3)
C2 Ru2 C22 C23 -173.1(2)
C21 Ru2 C22 C23 111.1(4)
C3 Ru2 C22 C23 141.8(3)
C25 Ru2 C22 C23 75.3(3)
C24 Ru2 C22 C23 37.3(2)
C4 Ru2 C22 C23 100.9(6)
Ru3 Ru2 C22 C23 -59.1(3)
Ru1 Ru2 C22 C23 -122.3(2)
C1 Ru2 C22 C21 170.6(2)
C2 Ru2 C22 C21 75.8(3)
C3 Ru2 C22 C21 30.7(3)
C23 Ru2 C22 C21 -111.1(4)
C25 Ru2 C22 C21 -35.8(2)
C24 Ru2 C22 C21 -73.8(3)
C4 Ru2 C22 C21 -10.3(7)
Ru3 Ru2 C22 C21 -170.17(19)
Ru1 Ru2 C22 C21 126.6(2)
C1 Ru2 C22 C27 44.9(4)
C2 Ru2 C22 C27 -49.9(5)
C21 Ru2 C22 C27 -125.7(5)
C3 Ru2 C22 C27 -95.0(5)
C23 Ru2 C22 C27 123.2(6)
C25 Ru2 C22 C27 -161.5(5)
C24 Ru2 C22 C27 160.5(5)
C4 Ru2 C22 C27 -135.9(6)
Ru3 Ru2 C22 C27 64.2(5)
Ru1 Ru2 C22 C27 0.9(5)
C21 C22 C23 C24 -0.1(4)
C27 C22 C23 C24 168.1(4)
Ru2 C22 C23 C24 -65.0(3)
C21 C22 C23 C28 -170.3(4)
C27 C22 C23 C28 -2.1(6)
Ru2 C22 C23 C28 124.8(4)
C21 C22 C23 Ru2 64.9(2)
C27 C22 C23 Ru2 -126.9(4)
C1 Ru2 C23 C22 104.9(3)
C2 Ru2 C23 C22 14.2(5)
C21 Ru2 C23 C22 -42.0(3)
C3 Ru2 C23 C22 -89.8(4)
C25 Ru2 C23 C22 -84.5(3)
C24 Ru2 C23 C22 -117.3(3)
C4 Ru2 C23 C22 -154.4(3)
Ru3 Ru2 C23 C22 141.7(2)
Ru1 Ru2 C23 C22 78.5(3)
C1 Ru2 C23 C24 -137.7(2)
C2 Ru2 C23 C24 131.5(3)
C21 Ru2 C23 C24 75.3(2)
C22 Ru2 C23 C24 117.3(3)
C3 Ru2 C23 C24 27.5(5)
C25 Ru2 C23 C24 32.8(2)
C4 Ru2 C23 C24 -37.1(3)
Ru3 Ru2 C23 C24 -101.0(2)
Ru1 Ru2 C23 C24 -164.13(17)
C1 Ru2 C23 C28 -6.3(5)
C2 Ru2 C23 C28 -97.1(5)
C21 Ru2 C23 C28 -153.3(5)
C22 Ru2 C23 C28 -111.2(6)
C3 Ru2 C23 C28 159.0(5)
C25 Ru2 C23 C28 164.3(5)
C24 Ru2 C23 C28 131.4(6)
C4 Ru2 C23 C28 94.4(5)
Ru3 Ru2 C23 C28 30.5(5)
Ru1 Ru2 C23 C28 -32.7(5)
C22 C23 C24 C25 -0.4(4)
C28 C23 C24 C25 168.4(4)
Ru2 C23 C24 C25 -60.6(3)
C22 C23 C24 C29 -172.1(4)
C28 C23 C24 C29 -3.3(7)
Ru2 C23 C24 C29 127.8(4)
C22 C23 C24 Ru2 60.2(3)
C28 C23 C24 Ru2 -131.0(4)
C1 Ru2 C24 C25 170.3(2)
C2 Ru2 C24 C25 -12.4(5)
C21 Ru2 C24 C25 40.1(3)
C22 Ru2 C24 C25 84.9(3)
C3 Ru2 C24 C25 -45.6(3)
C23 Ru2 C24 C25 121.5(3)
C4 Ru2 C24 C25 -80.8(3)
Ru3 Ru2 C24 C25 -141.7(2)
Ru1 Ru2 C24 C25 162.9(2)
C1 Ru2 C24 C23 48.9(2)
C2 Ru2 C24 C23 -133.9(3)
C21 Ru2 C24 C23 -81.4(3)
C22 Ru2 C24 C23 -36.6(2)
C3 Ru2 C24 C23 -167.0(2)
C25 Ru2 C24 C23 -121.5(3)
C4 Ru2 C24 C23 157.7(2)
Ru3 Ru2 C24 C23 96.9(2)
Ru1 Ru2 C24 C23 41.4(4)
C1 Ru2 C24 C29 -74.3(6)
C2 Ru2 C24 C29 102.9(6)
C21 Ru2 C24 C29 155.4(6)
C22 Ru2 C24 C29 -159.8(6)
C3 Ru2 C24 C29 69.8(6)
C23 Ru2 C24 C29 -123.2(6)
C25 Ru2 C24 C29 115.3(7)
C4 Ru2 C24 C29 34.6(6)
Ru3 Ru2 C24 C29 -26.3(6)
Ru1 Ru2 C24 C29 -81.8(7)
C23 C24 C25 C21 0.7(4)
C29 C24 C25 C21 173.2(4)
Ru2 C24 C25 C21 -57.2(2)
C23 C24 C25 C30 -170.7(4)
C29 C24 C25 C30 1.7(6)
Ru2 C24 C25 C30 131.4(4)
C23 C24 C25 Ru2 57.9(3)
C29 C24 C25 Ru2 -129.6(4)
C22 C21 C25 C24 -0.8(4)
C26 C21 C25 C24 -173.4(4)
Ru2 C21 C25 C24 64.3(3)
C22 C21 C25 C30 169.4(4)
C26 C21 C25 C30 -3.3(7)
Ru2 C21 C25 C30 -125.5(5)
C22 C21 C25 Ru2 -65.1(3)
C26 C21 C25 Ru2 122.2(4)
C1 Ru2 C25 C24 -17.1(4)
C2 Ru2 C25 C24 173.6(2)
C21 Ru2 C25 C24 -114.0(4)
C22 Ru2 C25 C24 -76.5(3)
C3 Ru2 C25 C24 142.0(3)
C23 Ru2 C25 C24 -35.8(2)
C4 Ru2 C25 C24 110.1(3)
Ru3 Ru2 C25 C24 58.0(3)
Ru1 Ru2 C25 C24 -159.8(3)
C1 Ru2 C25 C21 96.9(4)
C2 Ru2 C25 C21 -72.4(3)
C22 Ru2 C25 C21 37.5(3)
C3 Ru2 C25 C21 -104.0(3)
C23 Ru2 C25 C21 78.2(3)
C24 Ru2 C25 C21 114.0(4)
C4 Ru2 C25 C21 -136.0(3)
Ru3 Ru2 C25 C21 172.0(2)
Ru1 Ru2 C25 C21 -45.8(5)
C1 Ru2 C25 C30 -137.6(5)
C2 Ru2 C25 C30 53.0(5)
C21 Ru2 C25 C30 125.4(6)
C22 Ru2 C25 C30 162.9(5)
C3 Ru2 C25 C30 21.4(5)
C23 Ru2 C25 C30 -156.4(6)
C24 Ru2 C25 C30 -120.6(6)
C4 Ru2 C25 C30 -10.5(5)
Ru3 Ru2 C25 C30 -62.6(6)
Ru1 Ru2 C25 C30 79.6(6)
